data_4021697
loop_
_publ_author_name
'Rajib Mondal'
'Bipin K. Shah'
'Douglas C. Neckers'

_publ_contact_author
;
     Prof. Douglas C. Neckers
      Center for Photochemical Sciences
 Bowling Green State University
 132 Overman Hall
 Bowling Green, OH 43403
     USA
;
_publ_contact_author_email neckers@photo.bgsu.edu
_publ_contact_author_fax '419-372 0366'
_publ_contact_author_phone '419- 372 2420'
_publ_section_title
;
 Synthesis and Photophysical Properties of Dihydroheptacenes:
 New Blue-Emitting Materials
;
_journal_name_full 'Journal of Organic Chemistry'
_journal_page_first 4085
_journal_page_last 4091
_journal_paper_doi 10.1021/jo0601314
_journal_volume 71
_journal_year 2006
_chemical_formula_moiety 'C54 H36, C H2 Cl2'
_chemical_formula_sum 'C55 H38 Cl2'
_chemical_formula_weight 769.75
_chemical_name_systematic
; 
 ? 
;
_space_group_IT_number 14
_symmetry_cell_setting monoclinic
_symmetry_space_group_name_Hall '-P 2yn'
_symmetry_space_group_name_H-M 'P 1 21/n 1'
_atom_sites_solution_hydrogens mixed
_atom_sites_solution_primary direct
_atom_sites_solution_secondary difmap
_audit_creation_method SHELXL-97
_audit_update_record
;
2006-02-08  Received for J. Org. Chem. manuscript jo06
            Loop with fractional atom coordinates corrected (JOC/pH)
;
_cell_angle_alpha 90.00
_cell_angle_beta 110.824(1)
_cell_angle_gamma 90.00
_cell_formula_units_Z 4
_cell_length_a 18.2861(6)
_cell_length_b 9.5825(3)
_cell_length_c 23.9084(8)
_cell_measurement_reflns_used 9007
_cell_measurement_temperature 150(1)
_cell_measurement_theta_max 33.2
_cell_measurement_theta_min 2.2
_cell_volume 3915.7(2)
_computing_cell_refinement 'SAINT V6.45A'
_computing_data_collection 'SMART V.5.630'
_computing_data_reduction 'SAINT V6.45A'
_computing_molecular_graphics 'Diamond 2.1e'
_computing_structure_refinement 'SHELXL-97 (Sheldrick, 1997)'
_computing_structure_solution 'SHELXS-97 (Sheldrick, 1990)'
_diffrn_ambient_temperature 150(1)
_diffrn_measured_fraction_theta_full 1.000
_diffrn_measured_fraction_theta_max 1.000
_diffrn_measurement_device_type 'Bruker Smart6000'
_diffrn_measurement_method 'omega scans'
_diffrn_radiation_monochromator graphite
_diffrn_radiation_source 'fine-focus sealed tube'
_diffrn_radiation_type MoK\a
_diffrn_radiation_wavelength 0.71073
_diffrn_reflns_av_R_equivalents 0.0329
_diffrn_reflns_av_sigmaI/netI 0.0363
_diffrn_reflns_limit_h_max 22
_diffrn_reflns_limit_h_min -22
_diffrn_reflns_limit_k_max 11
_diffrn_reflns_limit_k_min -11
_diffrn_reflns_limit_l_max 29
_diffrn_reflns_limit_l_min -29
_diffrn_reflns_number 35489
_diffrn_reflns_theta_full 26.00
_diffrn_reflns_theta_max 26.00
_diffrn_reflns_theta_min 1.22
_diffrn_standards_interval_count n.a.
_diffrn_standards_interval_time n.a.
_diffrn_standards_number n.a.
_exptl_absorpt_coefficient_mu 0.206
_exptl_absorpt_correction_T_max 0.97
_exptl_absorpt_correction_T_min 0.85
_exptl_absorpt_correction_type multi-scan
_exptl_absorpt_process_details SADABS;Sheldrick1996;Blessing,ActaC.1995,A51,33
_exptl_crystal_colour yellow
_exptl_crystal_density_diffrn 1.306
_exptl_crystal_density_method 'not measured'
_exptl_crystal_description pyramidal
_exptl_crystal_F_000 1608
_exptl_crystal_size_max 0.40
_exptl_crystal_size_mid 0.35
_exptl_crystal_size_min 0.15
_refine_diff_density_max 1.019
_refine_diff_density_min -0.488
_refine_diff_density_rms 0.054
_refine_ls_extinction_method none
_refine_ls_goodness_of_fit_ref 1.070
_refine_ls_hydrogen_treatment mixed
_refine_ls_matrix_type full
_refine_ls_number_parameters 658
_refine_ls_number_reflns 7698
_refine_ls_number_restraints 0
_refine_ls_restrained_S_all 1.070
_refine_ls_R_factor_all 0.0737
_refine_ls_R_factor_gt 0.0625
_refine_ls_shift/su_max 0.001
_refine_ls_shift/su_mean 0.000
_refine_ls_structure_factor_coef Fsqd
_refine_ls_weighting_details 'calc w=1/[\s^2^(Fo^2^)+(0.0561P)^2^+4.5515P] where P=(Fo^2^+2Fc^2^)/3'
_refine_ls_weighting_scheme calc
_refine_ls_wR_factor_gt 0.1476
_refine_ls_wR_factor_ref 0.1541
_reflns_number_gt 6543
_reflns_number_total 7698
_reflns_threshold_expression &gt;2sigma(I)
_cod_data_source_file jo0601314si20060208_040839.cif
_cod_depositor_comments
;
The following automatic conversions were performed:

'_atom_sites_solution_hydrogens' value 'difmap and geom' was changed
to 'mixed'.

Automatic conversion script
Id: cif_fix_values 6452 2018-10-05 10:23:21Z andrius 
;
_cod_original_sg_symbol_H-M 'P 21/n'
_cod_database_code 4021697

loop_
_symmetry_equiv_pos_as_xyz
'x, y, z'
'-x+1/2, y+1/2, -z+1/2'
'-x, -y, -z'
'x-1/2, -y-1/2, z-1/2'

loop_
_atom_site_label
_atom_site_type_symbol
_atom_site_fract_x
_atom_site_fract_y
_atom_site_fract_z
_atom_site_U_iso_or_equiv
_atom_site_adp_type
_atom_site_occupancy
_atom_site_symmetry_multiplicity
_atom_site_calc_flag
_atom_site_refinement_flags
Cl2 Cl 0.53085(4) 0.00600(10) 0.78987(4) 0.0608(2) Uani 1 1 d .
Cl1 Cl 0.40328(6) 0.15825(9) 0.70429(4) 0.0680(3) Uani 1 1 d .
C13A C 1.08841(13) -0.0931(2) 0.58608(10) 0.0267(5) Uani 1 1 d .
C1 C 0.90950(15) -0.3794(3) 1.03209(12) 0.0403(6) Uani 1 1 d .
C2 C 0.93637(16) -0.4530(3) 1.08380(12) 0.0419(7) Uani 1 1 d .
C3 C 1.01763(16) -0.4551(3) 1.11854(12) 0.0392(6) Uani 1 1 d .
C4 C 1.06904(15) -0.3845(3) 1.09971(11) 0.0355(6) Uani 1 1 d .
C4A C 1.04342(13) -0.3105(3) 1.04423(10) 0.0288(5) Uani 1 1 d .
C5 C 1.09488(13) -0.2434(3) 1.02160(10) 0.0285(5) Uani 1 1 d .
C5A C 1.06929(12) -0.1695(2) 0.96793(10) 0.0259(5) Uani 1 1 d .
C6 C 1.12320(12) -0.0998(2) 0.94546(10) 0.0265(5) Uani 1 1 d .
C6A C 1.09490(13) -0.0243(3) 0.89378(10) 0.0277(5) Uani 1 1 d .
C7 C 1.14739(14) 0.0541(3) 0.86803(10) 0.0295(5) Uani 1 1 d .
C7A C 1.12375(13) 0.0254(2) 0.80143(10) 0.0257(5) Uani 1 1 d .
C8 C 1.17549(12) -0.0136(2) 0.77459(10) 0.0245(5) Uani 1 1 d .
C8A C 1.14707(12) -0.0379(2) 0.71088(10) 0.0239(5) Uani 1 1 d .
C9 C 1.19776(13) -0.0592(2) 0.67968(10) 0.0254(5) Uani 1 1 d .
C9A C 1.17123(13) -0.0852(2) 0.61812(10) 0.0267(5) Uani 1 1 d .
C10 C 1.22250(15) -0.1100(3) 0.58618(11) 0.0333(5) Uani 1 1 d .
C11 C 1.19464(16) -0.1447(3) 0.52744(12) 0.0406(6) Uani 1 1 d .
C12 C 1.11238(16) -0.1560(3) 0.49579(12) 0.0385(6) Uani 1 1 d .
C13 C 1.06154(15) -0.1310(3) 0.52406(11) 0.0314(5) Uani 1 1 d .
C14 C 1.03736(13) -0.0651(2) 0.61642(10) 0.0256(5) Uani 1 1 d .
C14A C 1.06417(12) -0.0349(2) 0.67761(10) 0.0238(5) Uani 1 1 d .
C15 C 1.01149(12) 0.0023(2) 0.70816(10) 0.0241(5) Uani 1 1 d .
C15A C 1.04111(12) 0.0348(2) 0.76770(10) 0.0252(5) Uani 1 1 d .
C16 C 0.98998(14) 0.0706(3) 0.80367(10) 0.0279(5) Uani 1 1 d .
C16A C 1.01245(13) -0.0172(3) 0.85995(10) 0.0280(5) Uani 1 1 d .
C17 C 0.95951(13) -0.0864(3) 0.87831(10) 0.0289(5) Uani 1 1 d .
C17A C 0.98672(13) -0.1629(3) 0.93391(10) 0.0272(5) Uani 1 1 d .
C18 C 0.93549(13) -0.2332(3) 0.95587(11) 0.0319(5) Uani 1 1 d .
C18A C 0.96141(13) -0.3059(3) 1.00992(10) 0.0303(5) Uani 1 1 d .
C19 C 1.20969(13) -0.1122(3) 0.97845(10) 0.0289(5) Uani 1 1 d .
C20 C 1.25058(15) -0.0114(3) 1.01901(11) 0.0360(6) Uani 1 1 d .
C21 C 1.33126(16) -0.0208(3) 1.04697(13) 0.0454(7) Uani 1 1 d .
C22 C 1.37147(15) -0.1301(4) 1.03487(13) 0.0460(7) Uani 1 1 d .
C23 C 1.33159(16) -0.2317(4) 0.99462(14) 0.0486(7) Uani 1 1 d .
C24 C 1.25092(15) -0.2229(3) 0.96672(12) 0.0401(6) Uani 1 1 d .
C25 C 1.26024(12) -0.0385(2) 0.81068(10) 0.0245(5) Uani 1 1 d .
C26 C 1.30879(14) 0.0693(3) 0.84101(12) 0.0362(6) Uani 1 1 d .
C27 C 1.38543(15) 0.0436(3) 0.87786(14) 0.0425(7) Uani 1 1 d .
C28 C 1.41528(14) -0.0892(3) 0.88434(11) 0.0349(6) Uani 1 1 d .
C29 C 1.36830(14) -0.1973(3) 0.85317(12) 0.0350(6) Uani 1 1 d .
C30 C 1.29141(14) -0.1718(3) 0.81641(11) 0.0309(5) Uani 1 1 d .
C31 C 0.92535(13) 0.0060(2) 0.67367(9) 0.0252(5) Uani 1 1 d .
C32 C 0.88504(14) -0.1167(3) 0.65110(11) 0.0344(6) Uani 1 1 d .
C33 C 0.80535(15) -0.1142(3) 0.61895(12) 0.0425(7) Uani 1 1 d .
C34 C 0.76497(15) 0.0108(3) 0.60942(12) 0.0417(7) Uani 1 1 d .
C35 C 0.80412(15) 0.1330(3) 0.63110(11) 0.0382(6) Uani 1 1 d .
C36 C 0.88433(14) 0.1307(3) 0.66300(11) 0.0329(5) Uani 1 1 d .
C37 C 0.87389(13) -0.0869(3) 0.84118(10) 0.0278(5) Uani 1 1 d .
C38 C 0.84472(16) -0.1727(4) 0.79180(13) 0.0479(7) Uani 1 1 d .
C39 C 0.76592(16) -0.1726(4) 0.75721(13) 0.0540(9) Uani 1 1 d .
C40 C 0.71463(14) -0.0882(3) 0.77155(11) 0.0402(6) Uani 1 1 d .
C41 C 0.74254(15) -0.0030(3) 0.82076(13) 0.0424(6) Uani 1 1 d .
C42 C 0.82177(15) -0.0022(3) 0.85578(12) 0.0373(6) Uani 1 1 d .
C43 C 0.43302(19) -0.0004(5) 0.74321(16) 0.0672(10) Uani 1 1 d .
H43A H 0.4001 -0.0197 0.7674 0.081 Uiso 1 1 calc R
H43B H 0.4254 -0.0774 0.7141 0.081 Uiso 1 1 calc R
H1 H 0.8564(19) -0.379(3) 1.0089(14) 0.052(9) Uiso 1 1 d .
H2 H 0.9037(18) -0.505(3) 1.0980(13) 0.048(8) Uiso 1 1 d .
H3 H 1.0360(16) -0.508(3) 1.1530(13) 0.040(8) Uiso 1 1 d .
H4 H 1.1234(17) -0.382(3) 1.1227(12) 0.038(7) Uiso 1 1 d .
H5 H 1.1479(15) -0.249(3) 1.0437(11) 0.028(6) Uiso 1 1 d .
H7A H 1.2015(15) 0.033(3) 0.8896(11) 0.024(6) Uiso 1 1 d .
H7B H 1.1434(14) 0.161(3) 0.8752(11) 0.028(6) Uiso 1 1 d .
H9 H 1.2517(15) -0.056(3) 0.7002(11) 0.025(6) Uiso 1 1 d .
H10 H 1.2759(15) -0.104(3) 0.6076(11) 0.028(6) Uiso 1 1 d .
H11 H 1.2292(17) -0.167(3) 0.5056(13) 0.046(8) Uiso 1 1 d .
H12 H 1.0942(16) -0.181(3) 0.4561(13) 0.041(8) Uiso 1 1 d .
H13 H 1.0050(17) -0.133(3) 0.5042(13) 0.042(8) Uiso 1 1 d .
H14 H 0.9839(16) -0.067(3) 0.5949(11) 0.032(7) Uiso 1 1 d .
H16A H 0.9975(14) 0.170(3) 0.8148(11) 0.027(6) Uiso 1 1 d .
H16B H 0.9358(15) 0.059(3) 0.7810(11) 0.025(6) Uiso 1 1 d .
H18 H 0.8793(16) -0.232(3) 0.9315(12) 0.035(7) Uiso 1 1 d .
H20 H 1.2239(15) 0.063(3) 1.0264(12) 0.033(7) Uiso 1 1 d .
H21 H 1.358(2) 0.048(4) 1.0741(16) 0.063(10) Uiso 1 1 d .
H22 H 1.4258(18) -0.139(3) 1.0534(13) 0.049(8) Uiso 1 1 d .
H23 H 1.3573(18) -0.305(4) 0.9857(14) 0.053(9) Uiso 1 1 d .
H24 H 1.2239(17) -0.294(3) 0.9388(13) 0.045(8) Uiso 1 1 d .
H26 H 1.2899(16) 0.161(3) 0.8375(12) 0.043(8) Uiso 1 1 d .
H27 H 1.4172(19) 0.119(4) 0.8992(15) 0.061(9) Uiso 1 1 d .
H28 H 1.4672(15) -0.108(3) 0.9098(11) 0.026(6) Uiso 1 1 d .
H29 H 1.3884(15) -0.292(3) 0.8558(12) 0.035(7) Uiso 1 1 d .
H30 H 1.2606(15) -0.250(3) 0.7972(11) 0.030(6) Uiso 1 1 d .
H32 H 0.9123(16) -0.208(3) 0.6570(12) 0.040(7) Uiso 1 1 d .
H33 H 0.7795(19) -0.202(4) 0.6051(14) 0.060(10) Uiso 1 1 d .
H34 H 0.715(2) 0.012(4) 0.5873(15) 0.061(10) Uiso 1 1 d .
H35 H 0.7796(17) 0.216(3) 0.6256(13) 0.043(8) Uiso 1 1 d .
H36 H 0.9102(16) 0.214(3) 0.6763(12) 0.038(7) Uiso 1 1 d .
H38 H 0.880(2) -0.231(4) 0.7831(15) 0.065(10) Uiso 1 1 d .
H39 H 0.748(2) -0.226(4) 0.7237(16) 0.067(10) Uiso 1 1 d .
H40 H 0.6607(17) -0.090(3) 0.7487(13) 0.046(8) Uiso 1 1 d .
H41 H 0.7076(18) 0.055(3) 0.8309(13) 0.051(8) Uiso 1 1 d .
H42 H 0.8421(17) 0.059(3) 0.8895(14) 0.047(8) Uiso 1 1 d .

loop_
_atom_site_aniso_label
_atom_site_aniso_U_11
_atom_site_aniso_U_22
_atom_site_aniso_U_33
_atom_site_aniso_U_23
_atom_site_aniso_U_13
_atom_site_aniso_U_12
Cl2 0.0337(4) 0.0755(6) 0.0681(5) 0.0070(4) 0.0118(3) 0.0078(4)
Cl1 0.0723(6) 0.0580(5) 0.0651(5) 0.0011(4) 0.0141(4) 0.0287(4)
C13A 0.0295(12) 0.0235(11) 0.0268(11) 0.0038(9) 0.0096(9) 0.0026(9)
C1 0.0269(13) 0.0609(18) 0.0315(13) -0.0025(12) 0.0083(11) -0.0091(12)
C2 0.0371(14) 0.0603(18) 0.0329(13) -0.0019(12) 0.0182(12) -0.0125(13)
C3 0.0379(14) 0.0528(17) 0.0289(13) 0.0039(12) 0.0145(11) 0.0017(12)
C4 0.0265(12) 0.0494(16) 0.0296(12) 0.0013(11) 0.0087(10) 0.0024(11)
C4A 0.0245(11) 0.0367(13) 0.0252(11) -0.0051(10) 0.0090(9) 0.0008(10)
C5 0.0184(11) 0.0384(13) 0.0259(11) -0.0041(10) 0.0045(9) -0.0005(10)
C5A 0.0203(11) 0.0329(12) 0.0237(11) -0.0060(9) 0.0067(9) -0.0010(9)
C6 0.0200(11) 0.0343(12) 0.0233(11) -0.0043(9) 0.0054(9) 0.0002(9)
C6A 0.0231(11) 0.0344(13) 0.0251(11) -0.0057(10) 0.0080(9) -0.0017(9)
C7 0.0233(12) 0.0397(14) 0.0234(11) -0.0017(10) 0.0056(9) -0.0029(10)
C7A 0.0232(11) 0.0277(11) 0.0242(11) 0.0006(9) 0.0061(9) -0.0022(9)
C8 0.0222(11) 0.0213(11) 0.0287(11) 0.0013(9) 0.0074(9) -0.0023(8)
C8A 0.0231(11) 0.0194(10) 0.0273(11) 0.0016(9) 0.0067(9) 0.0004(8)
C9 0.0197(11) 0.0240(11) 0.0310(12) 0.0037(9) 0.0070(9) 0.0012(9)
C9A 0.0284(11) 0.0228(11) 0.0306(12) 0.0038(9) 0.0124(10) 0.0022(9)
C10 0.0278(13) 0.0389(14) 0.0356(13) 0.0062(11) 0.0141(11) 0.0045(11)
C11 0.0400(15) 0.0523(17) 0.0374(14) 0.0044(12) 0.0233(12) 0.0106(12)
C12 0.0457(15) 0.0453(15) 0.0263(13) 0.0009(11) 0.0150(11) 0.0078(12)
C13 0.0322(13) 0.0333(13) 0.0279(12) 0.0018(10) 0.0099(10) 0.0040(10)
C14 0.0225(11) 0.0271(12) 0.0254(11) 0.0021(9) 0.0062(9) 0.0017(9)
C14A 0.0232(11) 0.0210(11) 0.0265(11) 0.0027(9) 0.0080(9) -0.0004(8)
C15 0.0211(11) 0.0232(11) 0.0265(11) 0.0017(9) 0.0066(9) 0.0005(8)
C15A 0.0230(11) 0.0269(11) 0.0260(11) -0.0001(9) 0.0090(9) 0.0007(9)
C16 0.0234(12) 0.0345(14) 0.0247(11) -0.0007(10) 0.0070(9) 0.0030(10)
C16A 0.0226(11) 0.0362(13) 0.0239(11) -0.0044(10) 0.0065(9) 0.0019(9)
C17 0.0208(11) 0.0388(13) 0.0253(11) -0.0059(10) 0.0058(9) 0.0006(9)
C17A 0.0219(11) 0.0349(13) 0.0240(11) -0.0059(9) 0.0071(9) -0.0010(9)
C18 0.0200(11) 0.0453(15) 0.0285(12) -0.0056(11) 0.0062(9) -0.0026(10)
C18A 0.0243(11) 0.0422(14) 0.0243(11) -0.0059(10) 0.0085(9) -0.0038(10)
C19 0.0200(11) 0.0422(14) 0.0231(11) 0.0044(10) 0.0060(9) -0.0024(10)
C20 0.0302(13) 0.0412(15) 0.0321(13) -0.0022(11) 0.0053(10) -0.0039(11)
C21 0.0317(14) 0.0576(18) 0.0365(14) 0.0041(13) -0.0007(12) -0.0170(13)
C22 0.0189(12) 0.070(2) 0.0429(15) 0.0151(14) 0.0034(11) -0.0044(13)
C23 0.0277(14) 0.067(2) 0.0489(17) 0.0049(15) 0.0108(12) 0.0123(14)
C24 0.0265(13) 0.0520(17) 0.0379(14) -0.0051(13) 0.0068(11) 0.0022(12)
C25 0.0208(10) 0.0287(12) 0.0242(11) 0.0015(9) 0.0081(9) -0.0018(9)
C26 0.0284(12) 0.0233(13) 0.0509(16) -0.0041(11) 0.0069(11) 0.0001(10)
C27 0.0255(12) 0.0337(14) 0.0571(17) -0.0120(13) 0.0008(12) -0.0063(11)
C28 0.0208(12) 0.0429(15) 0.0344(13) -0.0008(11) 0.0017(10) 0.0013(10)
C29 0.0301(13) 0.0284(13) 0.0416(14) 0.0017(11) 0.0068(11) 0.0057(10)
C30 0.0266(12) 0.0262(12) 0.0351(13) -0.0031(10) 0.0049(10) -0.0026(10)
C31 0.0221(11) 0.0339(12) 0.0200(10) 0.0001(9) 0.0079(9) 0.0026(9)
C32 0.0272(12) 0.0367(14) 0.0339(13) 0.0007(11) 0.0041(10) 0.0002(11)
C33 0.0284(13) 0.0513(17) 0.0391(14) 0.0016(13) 0.0012(11) -0.0081(12)
C34 0.0199(12) 0.070(2) 0.0297(13) 0.0107(13) 0.0023(10) 0.0015(12)
C35 0.0311(13) 0.0512(17) 0.0312(13) 0.0059(12) 0.0097(11) 0.0170(12)
C36 0.0312(13) 0.0357(14) 0.0300(12) -0.0017(11) 0.0085(10) 0.0038(11)
C37 0.0216(11) 0.0380(13) 0.0229(11) 0.0020(10) 0.0067(9) -0.0007(9)
C38 0.0278(13) 0.068(2) 0.0444(16) -0.0221(15) 0.0087(12) 0.0043(13)
C39 0.0311(15) 0.086(2) 0.0382(16) -0.0272(16) 0.0037(12) -0.0051(15)
C40 0.0191(12) 0.0650(19) 0.0317(13) 0.0035(13) 0.0032(10) -0.0005(12)
C41 0.0247(12) 0.0524(17) 0.0498(16) 0.0010(13) 0.0130(12) 0.0077(12)
C42 0.0286(13) 0.0447(15) 0.0368(14) -0.0114(12) 0.0094(11) -0.0004(11)
C43 0.0391(17) 0.101(3) 0.057(2) 0.0159(19) 0.0114(15) -0.0032(17)

loop_
_atom_type_symbol
_atom_type_description
_atom_type_scat_dispersion_real
_atom_type_scat_dispersion_imag
_atom_type_scat_source
C C 0.0033 0.0016 'International Tables Vol C Tables 4.2.6.8 and 6.1.1.4'
H H 0.0000 0.0000 'International Tables Vol C Tables 4.2.6.8 and 6.1.1.4'
Cl Cl 0.1484 0.1585 'International Tables Vol C Tables 4.2.6.8 and 6.1.1.4'

loop_
_geom_angle_atom_site_label_1
_geom_angle_atom_site_label_2
_geom_angle_atom_site_label_3
_geom_angle
C14 C13A C13 122.6(2)
C14 C13A C9A 119.1(2)
C13 C13A C9A 118.3(2)
C2 C1 C18A 121.5(2)
C2 C1 H1 121(2)
C18A C1 H1 117.8(19)
C1 C2 C3 120.3(3)
C1 C2 H2 122.7(19)
C3 C2 H2 116.9(19)
C4 C3 C2 120.1(3)
C4 C3 H3 119.6(18)
C2 C3 H3 120.2(18)
C3 C4 C4A 121.2(2)
C3 C4 H4 121.7(17)
C4A C4 H4 117.1(17)
C5 C4A C4 123.0(2)
C5 C4A C18A 118.5(2)
C4 C4A C18A 118.6(2)
C5A C5 C4A 122.6(2)
C5A C5 H5 119.8(16)
C4A C5 H5 117.6(15)
C5 C5A C17A 119.0(2)
C5 C5A C6 121.9(2)
C17A C5A C6 119.2(2)
C6A C6 C5A 119.5(2)
C6A C6 C19 120.5(2)
C5A C6 C19 120.0(2)
C6 C6A C16A 121.3(2)
C6 C6A C7 122.7(2)
C16A C6A C7 116.0(2)
C6A C7 C7A 110.55(19)
C6A C7 H7A 110.9(15)
C7A C7 H7A 112.2(14)
C6A C7 H7B 109.2(14)
C7A C7 H7B 109.8(14)
H7A C7 H7B 104(2)
C8 C7A C15A 121.1(2)
C8 C7A C7 123.6(2)
C15A C7A C7 115.22(19)
C7A C8 C8A 119.3(2)
C7A C8 C25 121.2(2)
C8A C8 C25 119.47(19)
C9 C8A C14A 118.4(2)
C9 C8A C8 122.0(2)
C14A C8A C8 119.6(2)
C8A C9 C9A 122.7(2)
C8A C9 H9 119.6(15)
C9A C9 H9 117.6(15)
C9 C9A C10 123.1(2)
C9 C9A C13A 118.4(2)
C10 C9A C13A 118.4(2)
C11 C10 C9A 121.4(2)
C11 C10 H10 121.6(15)
C9A C10 H10 117.1(15)
C10 C11 C12 120.4(2)
C10 C11 H11 122.1(17)
C12 C11 H11 117.5(17)
C13 C12 C11 120.3(2)
C13 C12 H12 120.1(18)
C11 C12 H12 119.6(17)
C12 C13 C13A 121.2(2)
C12 C13 H13 123.6(17)
C13A C13 H13 115.1(17)
C13A C14 C14A 122.2(2)
C13A C14 H14 118.4(16)
C14A C14 H14 119.4(16)
C14 C14A C8A 118.9(2)
C14 C14A C15 122.1(2)
C8A C14A C15 119.04(19)
C15A C15 C14A 119.61(19)
C15A C15 C31 121.2(2)
C14A C15 C31 119.16(19)
C15 C15A C7A 121.1(2)
C15 C15A C16 123.1(2)
C7A C15A C16 115.59(19)
C16A C16 C15A 110.53(19)
C16A C16 H16A 109.1(14)
C15A C16 H16A 108.5(14)
C16A C16 H16B 109.8(15)
C15A C16 H16B 112.2(15)
H16A C16 H16B 106(2)
C17 C16A C6A 121.1(2)
C17 C16A C16 123.7(2)
C6A C16A C16 115.2(2)
C16A C17 C17A 119.4(2)
C16A C17 C37 121.3(2)
C17A C17 C37 119.3(2)
C18 C17A C5A 118.3(2)
C18 C17A C17 122.2(2)
C5A C17A C17 119.5(2)
C18A C18 C17A 122.4(2)
C18A C18 H18 119.7(15)
C17A C18 H18 117.9(15)
C18 C18A C1 122.6(2)
C18 C18A C4A 119.2(2)
C1 C18A C4A 118.1(2)
C20 C19 C24 118.6(2)
C20 C19 C6 121.2(2)
C24 C19 C6 120.1(2)
C19 C20 C21 120.5(3)
C19 C20 H20 119.1(17)
C21 C20 H20 120.3(17)
C22 C21 C20 120.4(3)
C22 C21 H21 120(2)
C20 C21 H21 119(2)
C21 C22 C23 119.8(3)
C21 C22 H22 121.9(19)
C23 C22 H22 118.3(19)
C22 C23 C24 120.0(3)
C22 C23 H23 121(2)
C24 C23 H23 119(2)
C19 C24 C23 120.7(3)
C19 C24 H24 120.1(18)
C23 C24 H24 119.2(18)
C30 C25 C26 118.1(2)
C30 C25 C8 120.5(2)
C26 C25 C8 121.4(2)
C27 C26 C25 120.9(2)
C27 C26 H26 118.7(18)
C25 C26 H26 120.4(17)
C28 C27 C26 120.6(2)
C28 C27 H27 120(2)
C26 C27 H27 119(2)
C27 C28 C29 119.2(2)
C27 C28 H28 121.4(15)
C29 C28 H28 119.4(15)
C28 C29 C30 120.3(2)
C28 C29 H29 121.0(16)
C30 C29 H29 118.7(16)
C25 C30 C29 120.9(2)
C25 C30 H30 121.8(15)
C29 C30 H30 117.2(15)
C36 C31 C32 118.7(2)
C36 C31 C15 121.1(2)
C32 C31 C15 120.2(2)
C33 C32 C31 120.6(2)
C33 C32 H32 118.2(16)
C31 C32 H32 121.2(16)
C34 C33 C32 120.1(3)
C34 C33 H33 122(2)
C32 C33 H33 118(2)
C35 C34 C33 120.0(2)
C35 C34 H34 121(2)
C33 C34 H34 119(2)
C34 C35 C36 120.0(3)
C34 C35 H35 122.1(19)
C36 C35 H35 117.9(19)
C31 C36 C35 120.6(3)
C31 C36 H36 120.2(17)
C35 C36 H36 119.1(17)
C38 C37 C42 118.2(2)
C38 C37 C17 120.8(2)
C42 C37 C17 121.0(2)
C37 C38 C39 121.0(3)
C37 C38 H38 117(2)
C39 C38 H38 122(2)
C40 C39 C38 120.7(3)
C40 C39 H39 119(2)
C38 C39 H39 121(2)
C39 C40 C41 119.1(2)
C39 C40 H40 121.0(18)
C41 C40 H40 119.9(18)
C40 C41 C42 120.6(3)
C40 C41 H41 119.5(19)
C42 C41 H41 119.9(19)
C37 C42 C41 120.4(2)
C37 C42 H42 118.3(18)
C41 C42 H42 121.3(18)
Cl2 C43 Cl1 111.2(2)
Cl2 C43 H43A 109.4
Cl1 C43 H43A 109.4
Cl2 C43 H43B 109.4
Cl1 C43 H43B 109.4
H43A C43 H43B 108.0

loop_
_geom_bond_atom_site_label_1
_geom_bond_atom_site_label_2
_geom_bond_distance
Cl2 C43 1.740(3)
Cl1 C43 1.764(4)
C13A C14 1.397(3)
C13A C13 1.433(3)
C13A C9A 1.436(3)
C1 C2 1.355(4)
C1 C18A 1.427(4)
C1 H1 0.93(3)
C2 C3 1.422(4)
C2 H2 0.93(3)
C3 C4 1.358(4)
C3 H3 0.92(3)
C4 C4A 1.429(3)
C4 H4 0.95(3)
C4A C5 1.398(3)
C4A C18A 1.431(3)
C5 C5A 1.393(3)
C5 H5 0.93(3)
C5A C17A 1.440(3)
C5A C6 1.443(3)
C6 C6A 1.365(3)
C6 C19 1.500(3)
C6A C16A 1.437(3)
C6A C7 1.512(3)
C7 C7A 1.520(3)
C7 H7A 0.96(2)
C7 H7B 1.04(3)
C7A C8 1.370(3)
C7A C15A 1.441(3)
C8 C8A 1.443(3)
C8 C25 1.501(3)
C8A C9 1.396(3)
C8A C14A 1.440(3)
C9 C9A 1.399(3)
C9 H9 0.93(2)
C9A C10 1.424(3)
C10 C11 1.354(4)
C10 H10 0.93(3)
C11 C12 1.427(4)
C11 H11 0.98(3)
C12 C13 1.351(4)
C12 H12 0.92(3)
C13 H13 0.97(3)
C14 C14A 1.398(3)
C14 H14 0.93(3)
C14A C15 1.445(3)
C15 C15A 1.367(3)
C15 C31 1.496(3)
C15A C16 1.518(3)
C16 C16A 1.514(3)
C16 H16A 0.98(3)
C16 H16B 0.95(2)
C16A C17 1.369(3)
C17 C17A 1.442(3)
C17 C37 1.500(3)
C17A C18 1.399(3)
C18 C18A 1.394(3)
C18 H18 0.99(3)
C19 C20 1.385(4)
C19 C24 1.387(4)
C20 C21 1.389(4)
C20 H20 0.92(3)
C21 C22 1.368(5)
C21 H21 0.93(4)
C22 C23 1.381(5)
C22 H22 0.94(3)
C23 C24 1.389(4)
C23 H23 0.91(3)
C24 H24 0.96(3)
C25 C30 1.385(3)
C25 C26 1.387(3)
C26 C27 1.387(4)
C26 H26 0.94(3)
C27 C28 1.371(4)
C27 H27 0.96(4)
C28 C29 1.383(4)
C28 H28 0.95(2)
C29 C30 1.390(3)
C29 H29 0.97(3)
C30 H30 0.95(3)
C31 C36 1.386(3)
C31 C32 1.390(3)
C32 C33 1.385(3)
C32 H32 0.99(3)
C33 C34 1.383(4)
C33 H33 0.96(4)
C34 C35 1.374(4)
C34 H34 0.87(3)
C35 C36 1.392(3)
C35 H35 0.90(3)
C36 H36 0.92(3)
C37 C38 1.381(4)
C37 C42 1.388(3)
C38 C39 1.383(4)
C38 H38 0.94(4)
C39 C40 1.371(4)
C39 H39 0.91(4)
C40 C41 1.373(4)
C40 H40 0.94(3)
C41 C42 1.392(4)
C41 H41 0.94(3)
C42 H42 0.96(3)
C43 H43A 0.9900
C43 H43B 0.9900

loop_
_geom_torsion_atom_site_label_1
_geom_torsion_atom_site_label_2
_geom_torsion_atom_site_label_3
_geom_torsion_atom_site_label_4
_geom_torsion
C16A C17 C37 C38 78.2(3)
C16A C17 C37 C42 -102.3(3)
C17A C17 C37 C38 -100.5(3)
C17A C17 C37 C42 78.9(3)
C15A C15 C31 C32 -113.5(3)
C15A C15 C31 C36 67.1(3)
C14A C15 C31 C32 67.1(3)
C14A C15 C31 C36 -112.2(2)
C5A C6 C19 C20 -95.7(3)
C5A C6 C19 C24 87.2(3)
C6A C6 C19 C20 85.2(3)
C6A C6 C19 C24 -92.0(3)
C7A C8 C25 C26 -66.0(3)
C7A C8 C25 C30 111.5(3)
C8A C8 C25 C26 117.2(3)
C8A C8 C25 C30 -65.3(3)

loop_
_cod_related_entry_id
_cod_related_entry_database
_cod_related_entry_code
1 ChemSpider 21154400
